data_7026416
loop_
_publ_author_name
'Cariou, Renan'
'Chirinos, Juan J.'
'Gibson, Vernon C.'
'Jacobsen, Grant'
'Tomov, Atanas K.'
'Britovsek, George J. P.'
'White, Andrew J. P.'

_publ_section_title
;
 The effect of the central donor in bis(benzimidazole)-based cobalt
 catalysts for the selective cis-1,4-polymerisation of butadiene.
;
_journal_issue 38
_journal_name_full 'Dalton transactions (Cambridge, England : 2003)'
_journal_page_first 9039
_journal_page_last 9045
_journal_paper_doi 10.1039/c0dt00402b
_journal_volume 39
_journal_year 2010
_chemical_formula_moiety 'C19 H13 Cl2 Co N5, C3 H7 N O'
_chemical_formula_sum 'C22 H20 Cl2 Co N6 O'
_chemical_formula_weight 514.27
_chemical_name_systematic
;
?
;
_space_group_IT_number 14
_symmetry_cell_setting monoclinic
_symmetry_space_group_name_Hall '-P 2yn'
_symmetry_space_group_name_H-M 'P 1 21/n 1'
_atom_sites_solution_hydrogens geom
_atom_sites_solution_primary direct
_atom_sites_solution_secondary difmap
_audit_creation_method SHELXL-97
_cell_angle_alpha 90.00
_cell_angle_beta 102.3472(16)
_cell_angle_gamma 90.00
_cell_formula_units_Z 4
_cell_length_a 14.6250(2)
_cell_length_b 7.70335(12)
_cell_length_c 19.6751(3)
_cell_measurement_reflns_used 13535
_cell_measurement_temperature 173(2)
_cell_measurement_theta_max 31.9218
_cell_measurement_theta_min 4.1214
_cell_volume 2165.36(6)
_computing_cell_refinement 'CrysAlis RED, Oxford Diffraction Ltd'
_computing_data_collection 'CrysAlis CCD, Oxford Diffraction Ltd'
_computing_data_reduction 'CrysAlis RED, Oxford Diffraction Ltd'
_computing_molecular_graphics 'Bruker SHELXTL'
_computing_publication_material 'Bruker SHELXTL'
_computing_structure_refinement 'SHELXL-97 (Sheldrick, 1997)'
_computing_structure_solution 'SHELXS-97 (Sheldrick, 1990)'
_diffrn_ambient_temperature 173(2)
_diffrn_detector_area_resol_mean 15.9825
_diffrn_measured_fraction_theta_full 0.987
_diffrn_measured_fraction_theta_max 0.929
_diffrn_measurement_device_type 'OD Xcalibur 3'
_diffrn_measurement_method 'phi and omega scans'
_diffrn_radiation_monochromator graphite
_diffrn_radiation_source 'Enhance (Mo) X-ray Source'
_diffrn_radiation_type MoK\a
_diffrn_radiation_wavelength 0.71073
_diffrn_reflns_av_R_equivalents 0.0343
_diffrn_reflns_av_sigmaI/netI 0.0409
_diffrn_reflns_limit_h_max 21
_diffrn_reflns_limit_h_min -21
_diffrn_reflns_limit_k_max 11
_diffrn_reflns_limit_k_min -11
_diffrn_reflns_limit_l_max 28
_diffrn_reflns_limit_l_min -28
_diffrn_reflns_number 31789
_diffrn_reflns_theta_full 31.00
_diffrn_reflns_theta_max 32.01
_diffrn_reflns_theta_min 4.13
_diffrn_standards_number 0
_exptl_absorpt_coefficient_mu 1.068
_exptl_absorpt_correction_T_max 0.964
_exptl_absorpt_correction_T_min 0.783
_exptl_absorpt_correction_type analytical
_exptl_absorpt_process_details
;
CrysAlisPro, Oxford Diffraction Ltd.,
Version 1.171.33.48 (release 15-09-2009 CrysAlis171 .NET)
(compiled Sep 15 2009,11:49:04)
Analytical numeric absorption correction using a multifaceted crystal
model based on expressions derived by R.C. Clark & J.S. Reid.
(Clark, R. C. & Reid, J. S. (1995). Acta Cryst. A51, 887-897)
;
_exptl_crystal_colour Green
_exptl_crystal_density_diffrn 1.578
_exptl_crystal_density_method 'not measured'
_exptl_crystal_description 'platy needles'
_exptl_crystal_F_000 1052
_exptl_crystal_size_max 0.42
_exptl_crystal_size_mid 0.09
_exptl_crystal_size_min 0.04
_refine_diff_density_max 0.353
_refine_diff_density_min -0.365
_refine_diff_density_rms 0.059
_refine_ls_extinction_method none
_refine_ls_goodness_of_fit_ref 0.904
_refine_ls_hydrogen_treatment mixed
_refine_ls_matrix_type full
_refine_ls_number_parameters 299
_refine_ls_number_reflns 7005
_refine_ls_number_restraints 2
_refine_ls_restrained_S_all 0.904
_refine_ls_R_factor_all 0.0499
_refine_ls_R_factor_gt 0.0280
_refine_ls_shift/su_max 0.001
_refine_ls_shift/su_mean 0.000
_refine_ls_structure_factor_coef Fsqd
_refine_ls_weighting_details 'calc w=1/[\s^2^(Fo^2^)+(0.0380P)^2^+0.0000P] where P=(Fo^2^+2Fc^2^)/3'
_refine_ls_weighting_scheme calc
_refine_ls_wR_factor_gt 0.0632
_refine_ls_wR_factor_ref 0.0662
_reflns_number_gt 4932
_reflns_number_total 7005
_reflns_threshold_expression >2sigma(I)
_cod_data_source_file c0dt00402b.txt
_cod_data_source_block 8
_cod_depositor_comments
;
The following automatic conversions were performed:

'_symmetry_cell_setting' value 'Monoclinic' changed to 'monoclinic'
according to /home/saulius/struct/CIF-dictionaries/cif_core.dic
dictionary named 'cif_core.dic' version 2.4.2 from 2011-04-26.

Automatic conversion script
Id: cif_fix_values 1891 2012-01-12 08:04:46Z andrius 
;
_cod_original_sg_symbol_H-M P2(1)/n
_cod_database_code 7026416

loop_
_symmetry_equiv_pos_as_xyz
'x, y, z'
'-x+1/2, y+1/2, -z+1/2'
'-x, -y, -z'
'x-1/2, -y-1/2, z-1/2'

loop_
_atom_site_label
_atom_site_type_symbol
_atom_site_fract_x
_atom_site_fract_y
_atom_site_fract_z
_atom_site_U_iso_or_equiv
_atom_site_adp_type
_atom_site_occupancy
_atom_site_symmetry_multiplicity
_atom_site_calc_flag
_atom_site_refinement_flags
Co Co 0.701564(12) 0.75368(2) 0.487136(9) 0.01752(5) Uani 1 1 d .
Cl1 Cl 0.71107(2) 1.00139(5) 0.420976(18) 0.02749(8) Uani 1 1 d .
Cl2 Cl 0.84218(3) 0.69036(6) 0.559114(19) 0.03516(10) Uani 1 1 d .
N1 N 0.55783(7) 0.68399(14) 0.45212(5) 0.0178(2) Uani 1 1 d .
C2 C 0.49374(9) 0.73840(16) 0.48659(6) 0.0176(2) Uani 1 1 d .
C3 C 0.39928(9) 0.69881(17) 0.46449(7) 0.0216(3) Uani 1 1 d .
H3A H 0.3544 0.7389 0.4893 0.026 Uiso 1 1 calc R
C4 C 0.37277(9) 0.59854(18) 0.40476(7) 0.0233(3) Uani 1 1 d .
H4A H 0.3086 0.5720 0.3875 0.028 Uiso 1 1 calc R
C5 C 0.43978(9) 0.53687(17) 0.37010(7) 0.0220(3) Uani 1 1 d .
H5A H 0.4226 0.4661 0.3299 0.026 Uiso 1 1 calc R
C6 C 0.53255(9) 0.58202(17) 0.39615(6) 0.0185(3) Uani 1 1 d .
C7 C 0.53874(9) 0.83382(16) 0.54939(6) 0.0177(2) Uani 1 1 d .
N8 N 0.63132(7) 0.85444(14) 0.56361(5) 0.0180(2) Uani 1 1 d .
C9 C 0.65144(9) 0.94363(17) 0.62639(6) 0.0190(3) Uani 1 1 d .
C10 C 0.73668(10) 1.00743(18) 0.66456(7) 0.0236(3) Uani 1 1 d .
H10A H 0.7937 0.9889 0.6499 0.028 Uiso 1 1 calc R
C11 C 0.73388(11) 1.09851(19) 0.72448(7) 0.0285(3) Uani 1 1 d .
H11A H 0.7903 1.1457 0.7511 0.034 Uiso 1 1 calc R
C12 C 0.65032(11) 1.12362(19) 0.74740(7) 0.0299(3) Uani 1 1 d .
H12A H 0.6519 1.1850 0.7895 0.036 Uiso 1 1 calc R
C13 C 0.56601(10) 1.06132(19) 0.71024(7) 0.0265(3) Uani 1 1 d .
H13A H 0.5093 1.0777 0.7257 0.032 Uiso 1 1 calc R
C14 C 0.56841(9) 0.97319(17) 0.64897(7) 0.0200(3) Uani 1 1 d .
N15 N 0.49780(8) 0.89954(14) 0.59895(6) 0.0200(2) Uani 1 1 d D
H15 H 0.4361(2) 0.910(2) 0.5973(8) 0.035(4) Uiso 1 1 d D
C16 C 0.61486(9) 0.52213(16) 0.37193(6) 0.0183(3) Uani 1 1 d .
N17 N 0.69969(7) 0.56371(15) 0.40777(5) 0.0191(2) Uani 1 1 d .
C18 C 0.76116(9) 0.48700(16) 0.37216(6) 0.0186(3) Uani 1 1 d .
C19 C 0.85883(9) 0.48914(18) 0.38553(7) 0.0235(3) Uani 1 1 d .
H19A H 0.8945 0.5489 0.4245 0.028 Uiso 1 1 calc R
C20 C 0.90123(10) 0.40096(19) 0.33980(8) 0.0280(3) Uani 1 1 d .
H20A H 0.9676 0.3996 0.3475 0.034 Uiso 1 1 calc R
C21 C 0.84870(11) 0.3132(2) 0.28207(8) 0.0313(3) Uani 1 1 d .
H21A H 0.8806 0.2544 0.2515 0.038 Uiso 1 1 calc R
C22 C 0.75253(11) 0.3093(2) 0.26822(7) 0.0287(3) Uani 1 1 d .
H22A H 0.7171 0.2493 0.2291 0.034 Uiso 1 1 calc R
C23 C 0.71006(9) 0.39801(17) 0.31448(7) 0.0210(3) Uani 1 1 d .
N24 N 0.61660(8) 0.42215(15) 0.31593(6) 0.0210(2) Uani 1 1 d D
H24 H 0.5670(8) 0.384(2) 0.2840(7) 0.048(5) Uiso 1 1 d D
O30 O 0.46528(7) 0.30573(16) 0.22357(5) 0.0362(3) Uani 1 1 d .
C30 C 0.43693(10) 0.25928(19) 0.16256(7) 0.0271(3) Uani 1 1 d .
H30A H 0.3919 0.1686 0.1545 0.032 Uiso 1 1 calc R
N31 N 0.46291(8) 0.32292(16) 0.10782(6) 0.0274(3) Uani 1 1 d .
C32 C 0.53196(14) 0.4602(2) 0.11410(10) 0.0484(5) Uani 1 1 d .
H32A H 0.5556 0.4876 0.1634 0.073 Uiso 1 1 calc R
H32B H 0.5031 0.5638 0.0897 0.073 Uiso 1 1 calc R
H32C H 0.5839 0.4219 0.0935 0.073 Uiso 1 1 calc R
C33 C 0.42047(14) 0.2657(2) 0.03767(8) 0.0436(4) Uani 1 1 d .
H33A H 0.3813 0.1636 0.0400 0.065 Uiso 1 1 calc R
H33B H 0.4697 0.2356 0.0129 0.065 Uiso 1 1 calc R
H33C H 0.3818 0.3593 0.0128 0.065 Uiso 1 1 calc R

loop_
_atom_site_aniso_label
_atom_site_aniso_U_11
_atom_site_aniso_U_22
_atom_site_aniso_U_33
_atom_site_aniso_U_23
_atom_site_aniso_U_13
_atom_site_aniso_U_12
Co 0.01522(8) 0.02012(9) 0.01669(8) -0.00167(7) 0.00224(6) 0.00058(7)
Cl1 0.02291(15) 0.02732(17) 0.03466(19) 0.00778(14) 0.01151(14) 0.00178(13)
Cl2 0.02452(17) 0.0508(2) 0.02550(17) -0.00773(16) -0.00514(14) 0.01413(16)
N1 0.0179(5) 0.0174(5) 0.0179(5) 0.0004(4) 0.0034(4) -0.0002(4)
C2 0.0186(5) 0.0154(6) 0.0187(6) 0.0036(5) 0.0040(5) 0.0010(5)
C3 0.0182(6) 0.0211(6) 0.0255(7) 0.0041(5) 0.0049(5) 0.0018(5)
C4 0.0182(6) 0.0223(7) 0.0274(7) 0.0045(5) 0.0003(5) -0.0013(5)
C5 0.0228(6) 0.0211(7) 0.0197(6) 0.0018(5) -0.0009(5) -0.0021(5)
C6 0.0208(6) 0.0171(6) 0.0170(6) 0.0020(5) 0.0025(5) 0.0000(5)
C7 0.0184(6) 0.0163(6) 0.0188(6) 0.0028(5) 0.0047(5) 0.0022(5)
N8 0.0177(5) 0.0192(5) 0.0172(5) 0.0004(4) 0.0039(4) 0.0009(4)
C9 0.0231(6) 0.0181(6) 0.0155(6) 0.0019(5) 0.0037(5) 0.0027(5)
C10 0.0224(6) 0.0240(7) 0.0224(6) 0.0007(5) 0.0002(5) 0.0029(5)
C11 0.0316(8) 0.0281(8) 0.0217(7) -0.0008(6) -0.0032(6) 0.0019(6)
C12 0.0440(9) 0.0270(8) 0.0180(6) -0.0029(6) 0.0048(6) 0.0031(6)
C13 0.0344(8) 0.0259(7) 0.0219(7) 0.0011(6) 0.0121(6) 0.0040(6)
C14 0.0241(6) 0.0181(6) 0.0182(6) 0.0032(5) 0.0057(5) 0.0011(5)
N15 0.0188(5) 0.0216(6) 0.0208(5) 0.0012(4) 0.0069(4) 0.0018(4)
C16 0.0212(6) 0.0175(6) 0.0159(6) -0.0002(5) 0.0029(5) -0.0008(5)
N17 0.0177(5) 0.0217(5) 0.0171(5) -0.0010(4) 0.0022(4) 0.0002(4)
C18 0.0238(6) 0.0157(6) 0.0167(6) 0.0014(5) 0.0054(5) 0.0013(5)
C19 0.0235(6) 0.0234(7) 0.0231(7) -0.0001(5) 0.0038(5) 0.0003(5)
C20 0.0249(7) 0.0285(8) 0.0324(8) 0.0011(6) 0.0103(6) 0.0015(6)
C21 0.0346(8) 0.0300(8) 0.0334(8) -0.0062(6) 0.0166(7) 0.0016(6)
C22 0.0345(8) 0.0279(7) 0.0246(7) -0.0078(6) 0.0085(6) -0.0015(6)
C23 0.0249(6) 0.0183(6) 0.0203(6) 0.0004(5) 0.0058(5) -0.0006(5)
N24 0.0219(5) 0.0229(6) 0.0176(5) -0.0033(4) 0.0026(4) -0.0017(5)
O30 0.0319(6) 0.0498(7) 0.0249(5) -0.0063(5) 0.0021(5) -0.0117(5)
C30 0.0237(6) 0.0280(7) 0.0271(7) -0.0015(6) 0.0000(5) -0.0048(6)
N31 0.0298(6) 0.0244(6) 0.0262(6) 0.0017(5) 0.0018(5) -0.0026(5)
C32 0.0511(11) 0.0455(11) 0.0471(10) 0.0102(8) 0.0069(9) -0.0192(9)
C33 0.0533(11) 0.0501(11) 0.0230(7) 0.0021(7) -0.0013(7) -0.0043(9)

loop_
_atom_type_symbol
_atom_type_description
_atom_type_scat_dispersion_real
_atom_type_scat_dispersion_imag
_atom_type_scat_source
C C 0.0033 0.0016 'International Tables Vol C Tables 4.2.6.8 and 6.1.1.4'
H H 0.0000 0.0000 'International Tables Vol C Tables 4.2.6.8 and 6.1.1.4'
N N 0.0061 0.0033 'International Tables Vol C Tables 4.2.6.8 and 6.1.1.4'
O O 0.0106 0.0060 'International Tables Vol C Tables 4.2.6.8 and 6.1.1.4'
Cl Cl 0.1484 0.1585 'International Tables Vol C Tables 4.2.6.8 and 6.1.1.4'
Co Co 0.3494 0.9721 'International Tables Vol C Tables 4.2.6.8 and 6.1.1.4'

loop_
_geom_angle_atom_site_label_1
_geom_angle_atom_site_label_2
_geom_angle_atom_site_label_3
_geom_angle
N17 Co N1 74.58(4)
N17 Co N8 146.01(4)
N1 Co N8 74.38(4)
N17 Co Cl2 100.13(3)
N1 Co Cl2 147.04(3)
N8 Co Cl2 98.35(3)
N17 Co Cl1 98.37(3)
N1 Co Cl1 101.41(3)
N8 Co Cl1 100.99(3)
Cl2 Co Cl1 111.558(16)
C2 N1 C6 120.08(11)
C2 N1 Co 120.41(8)
C6 N1 Co 119.49(9)
N1 C2 C3 122.02(12)
N1 C2 C7 110.34(11)
C3 C2 C7 127.59(12)
C4 C3 C2 117.71(13)
C3 C4 C5 120.36(12)
C6 C5 C4 117.95(12)
N1 C6 C5 121.79(12)
N1 C6 C16 110.60(11)
C5 C6 C16 127.51(12)
N8 C7 N15 113.09(11)
N8 C7 C2 119.30(11)
N15 C7 C2 127.52(11)
C7 N8 C9 104.97(11)
C7 N8 Co 115.35(8)
C9 N8 Co 139.66(9)
N8 C9 C14 109.27(11)
N8 C9 C10 130.23(12)
C14 C9 C10 120.45(12)
C11 C10 C9 116.82(13)
C10 C11 C12 122.10(13)
C13 C12 C11 121.55(13)
C12 C13 C14 116.38(14)
N15 C14 C13 131.46(13)
N15 C14 C9 105.88(11)
C13 C14 C9 122.66(12)
C7 N15 C14 106.77(11)
N17 C16 N24 113.11(11)
N17 C16 C6 119.46(11)
N24 C16 C6 127.41(11)
C16 N17 C18 105.20(10)
C16 N17 Co 114.69(9)
C18 N17 Co 138.94(9)
N17 C18 C19 130.42(12)
N17 C18 C23 109.14(11)
C19 C18 C23 120.44(12)
C20 C19 C18 117.18(13)
C19 C20 C21 121.50(14)
C22 C21 C20 122.09(14)
C21 C22 C23 116.26(13)
N24 C23 C22 131.45(12)
N24 C23 C18 106.02(11)
C22 C23 C18 122.53(13)
C16 N24 C23 106.52(11)
O30 C30 N31 126.40(14)
C30 N31 C32 121.46(13)
C30 N31 C33 121.72(13)
C32 N31 C33 116.74(14)

loop_
_geom_bond_atom_site_label_1
_geom_bond_atom_site_label_2
_geom_bond_distance
Co N17 2.1359(11)
Co N1 2.1360(10)
Co N8 2.1407(11)
Co Cl2 2.2862(4)
Co Cl1 2.3308(4)
N1 C2 1.3363(16)
N1 C6 1.3388(16)
C2 C3 1.3907(17)
C2 C7 1.4671(17)
C3 C4 1.3903(19)
C4 C5 1.392(2)
C5 C6 1.3882(17)
C6 C16 1.4608(18)
C7 N8 1.3322(15)
C7 N15 1.3474(16)
N8 C9 1.3888(16)
C9 C14 1.3980(18)
C9 C10 1.3998(18)
C10 C11 1.3801(19)
C11 C12 1.404(2)
C12 C13 1.378(2)
C13 C14 1.3905(19)
C14 N15 1.3865(17)
C16 N17 1.3285(16)
C16 N24 1.3491(16)
N17 C18 1.3848(17)
C18 C19 1.3962(18)
C18 C23 1.3978(17)
C19 C20 1.376(2)
C20 C21 1.402(2)
C21 C22 1.375(2)
C22 C23 1.3866(19)
C23 N24 1.3857(17)
O30 C30 1.2362(16)
C30 N31 1.3113(19)
N31 C32 1.449(2)
N31 C33 1.4555(19)
